data_1535212
loop_
_publ_author_name
'Berngardt, E.A.'
'Ellern, A.M.'
'Struchkov, Yu.T.'
'Sinitsyn, N.M.'
'Kokunov, Yu.V.'

_publ_section_title
;
 Synthesis and crystal structure of potassium and cesium
 tricarbonyltrichloroosmates(II) K(Os(CO)3Cl3) and Cs(Os(CO)3Cl3)
;
_journal_name_full 'Zhurnal Neorganicheskoi Khimii'
_journal_page_first 1997
_journal_page_last 2005
_journal_volume 37
_journal_year 1992
_chemical_formula_sum 'C3 Cl3 K O3 Os'
_chemical_name_systematic 'K (Os (C O)3 Cl3)'
_space_group_IT_number 15
_symmetry_space_group_name_Hall '-C 2yc'
_symmetry_space_group_name_H-M 'C 1 2/c 1'
_cell_angle_alpha 90
_cell_angle_beta 100.32
_cell_angle_gamma 90
_cell_formula_units_Z 24
_cell_length_a 22.335
_cell_length_b 11.273
_cell_length_c 21.923
_cell_volume 5430.530
_citation_journal_id_ASTM ZNOKAQ
_cod_data_source_file Berngardt_ZNOKAQ_1992_1268.cif
_cod_data_source_block C3Cl3K1O3Os1
_cod_original_cell_volume 5430.53
_cod_original_formula_sum 'C3 Cl3 K1 O3 Os1'
_cod_database_code 1535212

loop_
_symmetry_equiv_pos_as_xyz
x,y,z
-x,y,-z+1/2
-x,-y,-z
x,-y,z-1/2
x+1/2,y+1/2,z
-x+1/2,y+1/2,-z+1/2
-x+1/2,-y+1/2,-z
x+1/2,-y+1/2,z-1/2

loop_
_atom_site_label
_atom_site_type_symbol
_atom_site_fract_x
_atom_site_fract_y
_atom_site_fract_z
_atom_site_occupancy
_atom_site_U_iso_or_equiv
K2 K+1 0.0311 0.3058 0.0771 1 0.0
Os3 Os+2 0.3654 0.7449 0.1622 1 0.0
Cl8 Cl-1 0.3024 0.7057 0.0618 1 0.0
C1 C+2 0.2772 0.3435 0.0933 1 0.0
Cl7 Cl-1 0.442 0.6174 0.1308 1 0.0
O6 O-2 0.0575 0.9565 0.2221 1 0.0
Cl2 Cl-1 0.1676 0.4159 0.1498 1 0.0
Os1 Os+2 0.2165 0.2468 0.1123 1 0.0
Cl6 Cl-1 0.0288 0.5888 0.0573 1 0.0
C7 C+2 0.3063 0.8469 0.1824 1 0.0
O4 O-2 0.0824 0.5713 0.234 1 0.0
Cl9 Cl-1 0.4098 0.9105 0.1151 1 0.0
Cl3 Cl-1 0.1534 0.2878 0.0121 1 0.0
O8 O-2 0.4479 0.7978 0.2847 1 0.0
C2 C+2 0.2487 0.1109 0.0769 1 0.0
C4 C+2 0.0664 0.6393 0.1962 1 0.0
O2 O-2 0.264 0.0245 0.0565 1 0.0
C6 C+2 0.05 0.8794 0.1871 1 0.0
Cl1 Cl-1 0.134 0.1235 0.1338 1 0.0
O3 O-2 0.2884 0.1987 0.2411 1 0.0
O9 O-2 0.3113 0.5298 0.2145 1 0.0
O5 O-2 -0.0936 0.722 0.1476 1 0.0
C5 C+2 -0.0446 0.7278 0.1409 1 0.0
O7 O-2 0.2704 0.9179 0.1924 1 0.0
C9 C+2 0.3299 0.6145 0.1971 1 0.0
C8 C+2 0.417 0.7768 0.2378 1 0.0
K1 K+1 0.1624 0.5809 0.0248 1 0.0
Os2 Os+2 0.038 0.7488 0.1312 1 0.0
Cl4 Cl-1 0.0019 0.8751 0.0435 1 0.0
C3 C+2 0.2615 0.2171 0.1921 1 0.0
K3 K+1 0.3843 0.5236 -0.0025 1 0.0
Cl5 Cl-1 0.1402 0.7821 0.1124 1 0.0
O1 O-2 0.3148 0.4111 0.083 1 0.0
